data_2240013
loop_
_publ_author_name
'Mague, Joel T.'
'Mohamed, Shaaban K.'
'Akkurt, Mehmet'
'El-Emary, Talaat I.'
'Albayati, Mustafa R.'

_publ_section_title
;
 Crystal structure of
 3-methyl-1-phenyl-5-(1<i>H</i>-pyrrol-1-yl)-1<i>H</i>-pyrazole-4-carbaldehyde
;
_journal_coeditor_code SJ5428
_journal_issue 10
_journal_name_full 'Acta Crystallographica Section E'
_journal_page_first o1131
_journal_page_last o1132
_journal_paper_doi 10.1107/S1600536814020984
_journal_volume 70
_journal_year 2014
_chemical_formula_iupac 'C15 H13 N3 O'
_chemical_formula_moiety 'C15 H13 N3 O'
_chemical_formula_sum 'C15 H13 N3 O'
_chemical_formula_weight 251.28
_chemical_name_systematic
;
3-Methyl-1-phenyl-5-(1<i>H</i>-pyrrol-1-yl)-1<i>H</i>-pyrazole-4-carbaldehyde
;
_space_group_crystal_system monoclinic
_space_group_IT_number 14
_space_group_name_Hall '-P 2ybc'
_space_group_name_H-M_alt 'P 1 21/c 1'
_symmetry_space_group_name_Hall '-P 2ybc'
_symmetry_space_group_name_H-M 'P 1 21/c 1'
_atom_sites_solution_hydrogens geom
_atom_sites_solution_primary direct
_atom_sites_solution_secondary difmap
_audit_creation_method SHELXL-2014
_cell_angle_alpha 90
_cell_angle_beta 93.6180(11)
_cell_angle_gamma 90
_cell_formula_units_Z 4
_cell_length_a 9.5807(8)
_cell_length_b 15.1720(13)
_cell_length_c 8.7370(8)
_cell_measurement_reflns_used 6992
_cell_measurement_temperature 150(2)
_cell_measurement_theta_max 29.1231
_cell_measurement_theta_min 2.5179
_cell_volume 1267.47(19)
_computing_cell_refinement
;
<i>SAINT</i> (Bruker, 2014)
;
_computing_data_collection
;
<i>APEX2</i> (Bruker, 2014)
;
_computing_data_reduction
;
<i>SAINT</i> (Bruker, 2014)
;
_computing_molecular_graphics
;
<i>DIAMOND</i> (Brandenburg & Putz, 2012)
;
_computing_publication_material
;
<i>SHELXTL</i> (Sheldrick, 2008)
;
_computing_structure_refinement
;
<i>SHELXL2014</i> (Sheldrick, 2008)
;
_computing_structure_solution
;
<i>SHELXT</i> (Bruker, 2014)
;
_diffrn_ambient_temperature 150(2)
_diffrn_detector_area_resol_mean 8.3660
_diffrn_measured_fraction_theta_full 0.997
_diffrn_measured_fraction_theta_max 0.974
_diffrn_measurement_device_type 'Bruker SMART APEX CCD'
_diffrn_measurement_method '\f and \w scans'
_diffrn_radiation_monochromator graphite
_diffrn_radiation_type MoK\a
_diffrn_radiation_wavelength 0.71073
_diffrn_reflns_av_R_equivalents 0.0527
_diffrn_reflns_limit_h_max 13
_diffrn_reflns_limit_h_min -13
_diffrn_reflns_limit_k_max 20
_diffrn_reflns_limit_k_min -20
_diffrn_reflns_limit_l_max 11
_diffrn_reflns_limit_l_min -11
_diffrn_reflns_number 26282
_diffrn_reflns_theta_full 28.500
_diffrn_reflns_theta_max 29.161
_diffrn_reflns_theta_min 2.130
_exptl_absorpt_coefficient_mu 0.086
_exptl_absorpt_correction_T_max 1.00
_exptl_absorpt_correction_T_min 0.98
_exptl_absorpt_correction_type multi-scan
_exptl_absorpt_process_details
;
(<i>SADABS</i>; Bruker, 2014)
;
_exptl_crystal_colour colourless
_exptl_crystal_density_diffrn 1.317
_exptl_crystal_density_method 'not measured'
_exptl_crystal_description plate
_exptl_crystal_F_000 528
_exptl_crystal_size_max 0.290
_exptl_crystal_size_mid 0.170
_exptl_crystal_size_min 0.040
_refine_diff_density_max 0.309
_refine_diff_density_min -0.254
_refine_ls_extinction_method none
_refine_ls_goodness_of_fit_ref 1.068
_refine_ls_hydrogen_treatment constr
_refine_ls_matrix_type full
_refine_ls_number_parameters 173
_refine_ls_number_reflns 3321
_refine_ls_number_restraints 0
_refine_ls_restrained_S_all 1.068
_refine_ls_R_factor_all 0.0610
_refine_ls_R_factor_gt 0.0438
_refine_ls_shift/su_max 0.000
_refine_ls_shift/su_mean 0.000
_refine_ls_structure_factor_coef Fsqd
_refine_ls_weighting_details 'w=1/[\s^2^(Fo^2^)+(0.0533P)^2^+0.2193P] where P=(Fo^2^+2Fc^2^)/3'
_refine_ls_weighting_scheme calc
_refine_ls_wR_factor_gt 0.1051
_refine_ls_wR_factor_ref 0.1136
_reflns_number_gt 2527
_reflns_number_total 3321
_reflns_threshold_expression 'I > 2\s(I)'
_cod_data_source_file sj5428sup1.cif
_cod_data_source_block I
_cod_original_cell_volume 1267.46(19)
_cod_database_code 2240013
_cod_database_fobs_code 2240013
_shelx_space_group_comment
;
The symmetry employed for this shelxl refinement is uniquely defined
by the following loop, which should always be used as a source of
symmetry information in preference to the above space-group names.
They are only intended as comments.
;
_shelx_estimated_absorpt_t_min 0.976
_shelx_estimated_absorpt_t_max 0.997
_shelxl_version_number 2.014

loop_
_space_group_symop_operation_xyz
'x, y, z'
'-x, y+1/2, -z+1/2'
'-x, -y, -z'
'x, -y-1/2, z-1/2'

loop_
_atom_site_type_symbol
_atom_site_label
_atom_site_fract_x
_atom_site_fract_y
_atom_site_fract_z
_atom_site_U_iso_or_equiv
_atom_site_adp_type
_atom_site_calc_flag
_atom_site_occupancy
O O1 0.33317(10) 0.54403(7) 0.91467(11) 0.0336(2) Uani d 1
N N1 0.59037(11) 0.76421(7) 0.80193(12) 0.0234(2) Uani d 1
N N2 0.67710(11) 0.71108(7) 0.72255(12) 0.0211(2) Uani d 1
N N3 0.70035(11) 0.55911(6) 0.64732(12) 0.0210(2) Uani d 1
C C1 0.63304(13) 0.62637(8) 0.72276(14) 0.0208(3) Uani d 1
C C2 0.51547(13) 0.62272(8) 0.80704(14) 0.0217(3) Uani d 1
C C3 0.49451(13) 0.71148(8) 0.85367(14) 0.0230(3) Uani d 1
C C4 0.38179(14) 0.74728(10) 0.94605(16) 0.0306(3) Uani d 1
H H4A 0.3977 0.8103 0.9644 0.046 Uiso calc 1
H H4B 0.3827 0.7162 1.0445 0.046 Uiso calc 1
H H4C 0.2909 0.7388 0.8901 0.046 Uiso calc 1
C C5 0.43357(14) 0.54534(9) 0.83563(15) 0.0253(3) Uani d 1
H H5 0.4597 0.4916 0.7896 0.030 Uiso calc 1
C C6 0.79899(13) 0.74965(8) 0.66330(14) 0.0206(3) Uani d 1
C C7 0.92330(13) 0.70303(8) 0.66282(14) 0.0242(3) Uani d 1
H H7 0.9285 0.6441 0.6997 0.029 Uiso calc 1
C C8 1.03977(14) 0.74327(9) 0.60798(15) 0.0269(3) Uani d 1
H H8 1.1251 0.7115 0.6063 0.032 Uiso calc 1
C C9 1.03304(14) 0.82956(9) 0.55550(15) 0.0276(3) Uani d 1
H H9 1.1131 0.8567 0.5172 0.033 Uiso calc 1
C C10 0.90846(15) 0.87586(9) 0.55948(15) 0.0276(3) Uani d 1
H H10 0.9040 0.9354 0.5256 0.033 Uiso calc 1
C C11 0.79111(13) 0.83644(8) 0.61199(15) 0.0240(3) Uani d 1
H H11 0.7057 0.8682 0.6132 0.029 Uiso calc 1
C C12 0.76608(14) 0.48753(8) 0.71948(15) 0.0250(3) Uani d 1
H H12 0.7625 0.4720 0.8245 0.030 Uiso calc 1
C C13 0.83647(15) 0.44366(9) 0.61277(15) 0.0288(3) Uani d 1
H H13 0.8913 0.3920 0.6299 0.035 Uiso calc 1
C C14 0.81336(14) 0.48874(9) 0.47146(15) 0.0276(3) Uani d 1
H H14 0.8493 0.4722 0.3767 0.033 Uiso calc 1
C C15 0.73103(14) 0.55959(8) 0.49470(14) 0.0240(3) Uani d 1
H H15 0.7001 0.6018 0.4198 0.029 Uiso calc 1

loop_
_atom_site_aniso_label
_atom_site_aniso_U_11
_atom_site_aniso_U_22
_atom_site_aniso_U_33
_atom_site_aniso_U_12
_atom_site_aniso_U_13
_atom_site_aniso_U_23
O1 0.0322(5) 0.0361(6) 0.0335(5) -0.0085(4) 0.0099(4) 0.0015(4)
N1 0.0209(5) 0.0216(5) 0.0282(6) 0.0022(4) 0.0048(4) -0.0046(4)
N2 0.0209(5) 0.0177(5) 0.0251(5) 0.0001(4) 0.0044(4) -0.0023(4)
N3 0.0249(5) 0.0171(5) 0.0214(5) 0.0011(4) 0.0038(4) -0.0007(4)
C1 0.0233(6) 0.0172(6) 0.0216(6) -0.0004(5) 0.0002(5) -0.0002(4)
C2 0.0217(6) 0.0222(6) 0.0211(6) -0.0005(5) 0.0012(5) -0.0007(5)
C3 0.0214(6) 0.0242(6) 0.0232(6) 0.0006(5) 0.0007(5) -0.0024(5)
C4 0.0258(7) 0.0327(7) 0.0341(7) 0.0010(6) 0.0071(6) -0.0065(6)
C5 0.0274(6) 0.0254(6) 0.0229(6) -0.0033(5) 0.0008(5) 0.0006(5)
C6 0.0218(6) 0.0197(6) 0.0204(6) -0.0025(5) 0.0033(5) -0.0022(5)
C7 0.0249(6) 0.0208(6) 0.0270(6) 0.0007(5) 0.0028(5) -0.0009(5)
C8 0.0234(6) 0.0277(7) 0.0299(7) -0.0003(5) 0.0044(5) -0.0049(5)
C9 0.0279(7) 0.0279(7) 0.0275(7) -0.0077(5) 0.0067(5) -0.0042(5)
C10 0.0331(7) 0.0214(6) 0.0284(7) -0.0041(5) 0.0026(5) 0.0005(5)
C11 0.0253(6) 0.0192(6) 0.0272(6) 0.0010(5) 0.0005(5) -0.0011(5)
C12 0.0315(7) 0.0184(6) 0.0250(6) 0.0016(5) 0.0002(5) 0.0021(5)
C13 0.0342(7) 0.0209(6) 0.0313(7) 0.0062(5) 0.0012(6) -0.0015(5)
C14 0.0318(7) 0.0276(7) 0.0238(6) 0.0024(5) 0.0043(5) -0.0041(5)
C15 0.0294(7) 0.0234(6) 0.0195(6) 0.0012(5) 0.0028(5) 0.0002(5)

loop_
_atom_type_symbol
_atom_type_description
_atom_type_scat_dispersion_real
_atom_type_scat_dispersion_imag
_atom_type_scat_source
C C 0.0033 0.0016 'International Tables Vol C Tables 4.2.6.8 and 6.1.1.4'
H H 0.0000 0.0000 'International Tables Vol C Tables 4.2.6.8 and 6.1.1.4'
N N 0.0061 0.0033 'International Tables Vol C Tables 4.2.6.8 and 6.1.1.4'
O O 0.0106 0.0060 'International Tables Vol C Tables 4.2.6.8 and 6.1.1.4'

loop_
_geom_angle_atom_site_label_1
_geom_angle_atom_site_label_2
_geom_angle_atom_site_label_3
_geom_angle
C3 N1 N2 105.85(10)
C1 N2 N1 110.94(10)
C1 N2 C6 130.57(10)
N1 N2 C6 118.36(10)
C15 N3 C12 108.92(10)
C15 N3 C1 125.76(10)
C12 N3 C1 124.63(10)
N2 C1 C2 107.63(10)
N2 C1 N3 122.74(11)
C2 C1 N3 129.63(11)
C1 C2 C3 104.38(11)
C1 C2 C5 126.44(11)
C3 C2 C5 129.17(12)
N1 C3 C2 111.19(11)
N1 C3 C4 120.56(11)
C2 C3 C4 128.25(12)
C3 C4 H4A 109.5
C3 C4 H4B 109.5
H4A C4 H4B 109.5
C3 C4 H4C 109.5
H4A C4 H4C 109.5
H4B C4 H4C 109.5
O1 C5 C2 124.65(12)
O1 C5 H5 117.7
C2 C5 H5 117.7
C7 C6 C11 120.75(11)
C7 C6 N2 120.88(11)
C11 C6 N2 118.31(11)
C8 C7 C6 119.21(12)
C8 C7 H7 120.4
C6 C7 H7 120.4
C7 C8 C9 120.60(12)
C7 C8 H8 119.7
C9 C8 H8 119.7
C10 C9 C8 119.45(12)
C10 C9 H9 120.3
C8 C9 H9 120.3
C11 C10 C9 120.67(12)
C11 C10 H10 119.7
C9 C10 H10 119.7
C10 C11 C6 119.30(12)
C10 C11 H11 120.4
C6 C11 H11 120.4
C13 C12 N3 107.60(11)
C13 C12 H12 126.2
N3 C12 H12 126.2
C12 C13 C14 107.73(12)
C12 C13 H13 126.1
C14 C13 H13 126.1
C15 C14 C13 108.21(12)
C15 C14 H14 125.9
C13 C14 H14 125.9
C14 C15 N3 107.53(11)
C14 C15 H15 126.2
N3 C15 H15 126.2

loop_
_geom_bond_atom_site_label_1
_geom_bond_atom_site_label_2
_geom_bond_distance
O1 C5 1.2191(16)
N1 C3 1.3191(16)
N1 N2 1.3762(14)
N2 C1 1.3529(15)
N2 C6 1.4319(15)
N3 C15 1.3835(16)
N3 C12 1.3869(16)
N3 C1 1.3946(15)
C1 C2 1.3852(17)
C2 C3 1.4248(17)
C2 C5 1.4427(17)
C3 C4 1.4909(17)
C4 H4A 0.9800
C4 H4B 0.9800
C4 H4C 0.9800
C5 H5 0.9500
C6 C7 1.3854(17)
C6 C11 1.3915(17)
C7 C8 1.3838(18)
C7 H7 0.9500
C8 C9 1.3873(19)
C8 H8 0.9500
C9 C10 1.3873(19)
C9 H9 0.9500
C10 C11 1.3775(18)
C10 H10 0.9500
C11 H11 0.9500
C12 C13 1.3589(19)
C12 H12 0.9500
C13 C14 1.4165(19)
C13 H13 0.9500
C14 C15 1.3562(18)
C14 H14 0.9500
C15 H15 0.9500

loop_
_geom_hbond_atom_site_label_D
_geom_hbond_atom_site_label_H
_geom_hbond_atom_site_label_A
_geom_hbond_site_symmetry_A
_geom_hbond_distance_DH
_geom_hbond_distance_HA
_geom_hbond_distance_DA
_geom_hbond_angle_DHA
_geom_hbond_publ_flag
C15 H15 N1 4_575 0.95 2.48 3.3931(17) 161 yes
C12 H12 O1 3_667 0.95 2.52 3.4255(17) 159 yes

loop_
_geom_torsion_atom_site_label_1
_geom_torsion_atom_site_label_2
_geom_torsion_atom_site_label_3
_geom_torsion_atom_site_label_4
_geom_torsion
C3 N1 N2 C1 1.28(13)
C3 N1 N2 C6 -174.98(10)
N1 N2 C1 C2 -1.18(13)
C6 N2 C1 C2 174.49(11)
N1 N2 C1 N3 178.45(10)
C6 N2 C1 N3 -5.88(19)
C15 N3 C1 N2 -53.33(18)
C12 N3 C1 N2 116.10(14)
C15 N3 C1 C2 126.21(14)
C12 N3 C1 C2 -64.36(19)
N2 C1 C2 C3 0.59(13)
N3 C1 C2 C3 -179.00(12)
N2 C1 C2 C5 179.33(11)
N3 C1 C2 C5 -0.3(2)
N2 N1 C3 C2 -0.88(14)
N2 N1 C3 C4 -179.99(11)
C1 C2 C3 N1 0.20(14)
C5 C2 C3 N1 -178.50(12)
C1 C2 C3 C4 179.21(12)
C5 C2 C3 C4 0.5(2)
C1 C2 C5 O1 177.49(13)
C3 C2 C5 O1 -4.1(2)
C1 N2 C6 C7 -32.38(19)
N1 N2 C6 C7 143.01(12)
C1 N2 C6 C11 150.22(13)
N1 N2 C6 C11 -34.39(16)
C11 C6 C7 C8 -1.13(19)
N2 C6 C7 C8 -178.47(11)
C6 C7 C8 C9 0.68(19)
C7 C8 C9 C10 0.54(19)
C8 C9 C10 C11 -1.3(2)
C9 C10 C11 C6 0.87(19)
C7 C6 C11 C10 0.37(19)
N2 C6 C11 C10 177.77(11)
C15 N3 C12 C13 -0.26(15)
C1 N3 C12 C13 -171.20(11)
N3 C12 C13 C14 -0.27(15)
C12 C13 C14 C15 0.71(16)
C13 C14 C15 N3 -0.86(15)
C12 N3 C15 C14 0.70(15)
C1 N3 C15 C14 171.52(12)
